data_4312219
loop_
_publ_author_name
'Richard D. Adams'
'Shaobin Miao'

_publ_section_title
;
 Metal Carbonyl Derivatives of Sulfur-Containing Quinones and
 Hydroquinones: Synthesis, Structures, and Electrochemical Properties
;
_journal_name_full 'Inorganic Chemistry'
_journal_page_first 8414
_journal_page_last 8426
_journal_paper_doi 10.1021/ic048880w
_journal_volume 43
_journal_year 2004
_chemical_formula_sum 'C16 H7 Mn Mo O7 S2'
_chemical_formula_weight 526.22
_chemical_name_systematic
; 
 ? 
;
_space_group_IT_number 61
_symmetry_cell_setting orthorhombic
_symmetry_space_group_name_Hall '-P 2ac 2ab'
_symmetry_space_group_name_H-M 'P b c a'
_atom_sites_solution_hydrogens geom
_atom_sites_solution_primary direct
_atom_sites_solution_secondary difmap
_audit_creation_method SHELXL-97
_cell_angle_alpha 90.00
_cell_angle_beta 90.00
_cell_angle_gamma 90.00
_cell_formula_units_Z 8
_cell_length_a 13.1057(7)
_cell_length_b 16.3648(8)
_cell_length_c 16.8605(8)
_cell_measurement_reflns_used 5236
_cell_measurement_temperature 296(2)
_cell_measurement_theta_max 27.00
_cell_measurement_theta_min 2.33
_cell_volume 3616.1(3)
_computing_cell_refinement 'SAINT+ NT V6.02a (Bruker, 1998)'
_computing_data_collection 'SMART NT V5.619 (Bruker, 2000)'
_computing_data_reduction 'SAINT+ NT V6.02a'
_computing_molecular_graphics 'SHELXTL V5.1 (Sheldrick, 1997)'
_computing_publication_material 'SHELXTL V5.1'
_computing_structure_refinement 'SHELXL-97 (Sheldrick, 1997)'
_computing_structure_solution 'SHELXS-97 (Sheldrick, 1990)'
_diffrn_ambient_temperature 296(2)
_diffrn_measured_fraction_theta_full 1.000
_diffrn_measured_fraction_theta_max 1.000
_diffrn_measurement_device_type 'Bruker SMART APEX CCD diffractometer'
_diffrn_measurement_method 'omega scans'
_diffrn_radiation_monochromator graphite
_diffrn_radiation_source 'fine-focus sealed tube'
_diffrn_radiation_type MoK\a
_diffrn_radiation_wavelength 0.71073
_diffrn_reflns_av_R_equivalents 0.0459
_diffrn_reflns_av_sigmaI/netI 0.0333
_diffrn_reflns_limit_h_max 17
_diffrn_reflns_limit_h_min -16
_diffrn_reflns_limit_k_max 21
_diffrn_reflns_limit_k_min -21
_diffrn_reflns_limit_l_max 22
_diffrn_reflns_limit_l_min -17
_diffrn_reflns_number 26396
_diffrn_reflns_theta_full 28.33
_diffrn_reflns_theta_max 28.33
_diffrn_reflns_theta_min 2.33
_diffrn_standards_decay_% <1%
_exptl_absorpt_coefficient_mu 1.659
_exptl_absorpt_correction_T_max 1.000
_exptl_absorpt_correction_T_min 0.847
_exptl_absorpt_correction_type multi-scan
_exptl_absorpt_process_details '(SADABS, Bruker, 1997)'
_exptl_crystal_colour red
_exptl_crystal_density_diffrn 1.933
_exptl_crystal_density_meas 0
_exptl_crystal_density_method 'not measured'
_exptl_crystal_description block
_exptl_crystal_F_000 2064
_exptl_crystal_size_max 0.40
_exptl_crystal_size_mid 0.10
_exptl_crystal_size_min 0.02
_refine_diff_density_max 0.740
_refine_diff_density_min -0.431
_refine_diff_density_rms 0.091
_refine_ls_extinction_method none
_refine_ls_goodness_of_fit_ref 0.952
_refine_ls_hydrogen_treatment mixed
_refine_ls_matrix_type full
_refine_ls_number_parameters 272
_refine_ls_number_reflns 4499
_refine_ls_number_restraints 0
_refine_ls_restrained_S_all 0.952
_refine_ls_R_factor_all 0.0508
_refine_ls_R_factor_gt 0.0394
_refine_ls_shift/su_max 0.000
_refine_ls_shift/su_mean 0.000
_refine_ls_structure_factor_coef Fsqd
_refine_ls_weighting_details 'calc w=1/[\s^2^(Fo^2^)+(0.0739P)^2^+1.3324P] where P=(Fo^2^+2Fc^2^)/3'
_refine_ls_weighting_scheme calc
_refine_ls_wR_factor_gt 0.1017
_refine_ls_wR_factor_ref 0.1093
_reflns_number_gt 3772
_reflns_number_total 4499
_reflns_threshold_expression >2sigma(I)
_cod_data_source_file ic048880wsi20040816_124239.cif
_cod_data_source_block miaoii2s
_cod_depositor_comments
;
The following automatic conversions were performed:
'_symmetry_cell_setting' value 'Orthorhombic' changed to 'orthorhombic'
according to '/home/saulius/struct/CIF-dictionaries/cif_core.dic'
dictionary named 'cif_core.dic' version 2.4.1 from 2010-06-29.

Automatic conversion script
Id: cif_fix_enum 1527 2010-12-29 10:47:43Z saulius 
;
_cod_database_code 4312219

loop_
_symmetry_equiv_pos_as_xyz
'x, y, z'
'-x+1/2, -y, z+1/2'
'-x, y+1/2, -z+1/2'
'x+1/2, -y+1/2, -z'
'-x, -y, -z'
'x-1/2, y, -z-1/2'
'x, -y-1/2, z-1/2'
'-x-1/2, y-1/2, z'

loop_
_atom_site_label
_atom_site_type_symbol
_atom_site_fract_x
_atom_site_fract_y
_atom_site_fract_z
_atom_site_U_iso_or_equiv
_atom_site_adp_type
_atom_site_occupancy
_atom_site_symmetry_multiplicity
_atom_site_calc_flag
_atom_site_refinement_flags
_atom_site_disorder_assembly
_atom_site_disorder_group
Mo1 Mo 0.85185(2) 0.020538(15) 0.323226(16) 0.02962(10) Uani 1 1 d . . .
Mn1 Mn 0.92060(4) -0.07591(3) 0.20440(3) 0.03539(14) Uani 1 1 d . . .
S1 S 0.98306(6) 0.05778(5) 0.22245(5) 0.03524(19) Uani 1 1 d . . .
S2 S 0.76693(7) -0.00210(5) 0.19164(5) 0.03662(19) Uani 1 1 d . . .
O10 O 1.1045(2) -0.16192(17) 0.25855(19) 0.0612(8) Uani 1 1 d . . .
O11 O 0.8250(3) -0.23845(17) 0.2065(2) 0.0698(9) Uani 1 1 d . . .
O12 O 0.9764(4) -0.0923(2) 0.0372(2) 0.1003(14) Uani 1 1 d . . .
O20 O 1.0313(2) -0.06913(17) 0.40848(19) 0.0579(7) Uani 1 1 d . . .
O21 O 0.7517(3) -0.14640(19) 0.37120(19) 0.0729(10) Uani 1 1 d . . .
O32 O 0.6565(2) 0.10412(18) 0.07034(19) 0.0611(8) Uani 1 1 d . . .
O35 O 1.0301(2) 0.21471(17) 0.1318(2) 0.0613(8) Uani 1 1 d . . .
C1 C 0.7402(4) 0.1318(3) 0.3440(3) 0.0539(10) Uani 1 1 d . . .
C2 C 0.8401(4) 0.1601(2) 0.3508(3) 0.0537(10) Uani 1 1 d . . .
C3 C 0.8884(3) 0.1184(2) 0.4146(2) 0.0472(9) Uani 1 1 d . . .
C4 C 0.8140(3) 0.0655(3) 0.4470(2) 0.0464(9) Uani 1 1 d . . .
C5 C 0.7241(3) 0.0730(3) 0.4019(3) 0.0524(10) Uani 1 1 d . . .
C10 C 1.0345(3) -0.1266(2) 0.2372(2) 0.0424(8) Uani 1 1 d . . .
C11 C 0.8602(3) -0.1746(2) 0.2059(2) 0.0488(9) Uani 1 1 d . . .
C12 C 0.9543(4) -0.0860(2) 0.1023(3) 0.0567(11) Uani 1 1 d . . .
C20 C 0.9684(3) -0.0378(2) 0.3733(2) 0.0392(7) Uani 1 1 d . . .
C21 C 0.7874(3) -0.0871(2) 0.3494(2) 0.0461(9) Uani 1 1 d . . .
C30 C 0.9048(3) 0.11387(19) 0.15592(19) 0.0343(7) Uani 1 1 d . . .
C31 C 0.8097(3) 0.08766(18) 0.14200(19) 0.0346(7) Uani 1 1 d . . .
C32 C 0.7414(3) 0.1303(2) 0.0862(2) 0.0419(8) Uani 1 1 d . . .
C33 C 0.7814(4) 0.2057(2) 0.0499(2) 0.0505(10) Uani 1 1 d . . .
C34 C 0.8742(3) 0.2323(2) 0.0648(2) 0.0498(9) Uani 1 1 d . . .
C35 C 0.9445(3) 0.1891(2) 0.1189(2) 0.0422(8) Uani 1 1 d . . .
H1 H 0.696(3) 0.148(2) 0.310(2) 0.031(9) Uiso 1 1 d . . .
H2 H 0.871(3) 0.199(3) 0.323(2) 0.050(12) Uiso 1 1 d . . .
H3 H 0.958(3) 0.125(2) 0.433(2) 0.044(11) Uiso 1 1 d . . .
H4 H 0.822(3) 0.035(2) 0.479(3) 0.056(14) Uiso 1 1 d . . .
H5 H 0.668(4) 0.049(3) 0.414(3) 0.081(17) Uiso 1 1 d . . .
H33 H 0.736(3) 0.229(3) 0.016(3) 0.067(14) Uiso 1 1 d . . .
H34 H 0.904(4) 0.283(3) 0.043(3) 0.090(16) Uiso 1 1 d . . .

loop_
_atom_site_aniso_label
_atom_site_aniso_U_11
_atom_site_aniso_U_22
_atom_site_aniso_U_33
_atom_site_aniso_U_23
_atom_site_aniso_U_13
_atom_site_aniso_U_12
Mo1 0.03516(17) 0.02715(15) 0.02654(16) 0.00240(9) -0.00303(10) -0.00024(10)
Mn1 0.0463(3) 0.0267(2) 0.0331(3) -0.00018(19) -0.0010(2) 0.0011(2)
S1 0.0364(4) 0.0329(4) 0.0364(4) 0.0067(3) -0.0012(3) -0.0017(3)
S2 0.0416(5) 0.0336(4) 0.0346(4) 0.0049(3) -0.0080(3) -0.0068(3)
O10 0.0549(17) 0.0544(16) 0.074(2) 0.0045(15) 0.0032(16) 0.0166(14)
O11 0.093(2) 0.0357(14) 0.081(2) -0.0007(14) -0.0149(19) -0.0167(15)
O12 0.153(4) 0.107(3) 0.041(2) -0.005(2) 0.017(2) 0.025(3)
O20 0.0610(18) 0.0567(16) 0.0562(18) 0.0070(14) -0.0186(14) 0.0127(14)
O21 0.102(3) 0.0605(18) 0.0559(19) 0.0159(15) -0.0073(18) -0.0392(18)
O32 0.0631(19) 0.0563(16) 0.064(2) 0.0072(15) -0.0269(15) -0.0009(14)
O35 0.0527(17) 0.0476(15) 0.084(2) 0.0206(15) -0.0006(16) -0.0094(13)
C1 0.063(3) 0.048(2) 0.050(2) -0.0024(18) -0.003(2) 0.024(2)
C2 0.085(3) 0.0281(17) 0.048(2) -0.0038(16) 0.012(2) 0.0052(18)
C3 0.060(2) 0.0393(18) 0.042(2) -0.0136(16) -0.0037(18) 0.0032(17)
C4 0.064(3) 0.047(2) 0.0281(19) -0.0035(16) 0.0032(17) 0.0071(18)
C5 0.048(2) 0.064(2) 0.045(2) -0.0048(19) 0.0087(18) 0.007(2)
C10 0.051(2) 0.0307(15) 0.046(2) -0.0050(14) 0.0073(16) 0.0018(15)
C11 0.062(3) 0.0380(18) 0.047(2) -0.0016(16) -0.0120(18) 0.0027(17)
C12 0.082(3) 0.048(2) 0.040(2) -0.0004(17) 0.003(2) 0.010(2)
C20 0.048(2) 0.0327(15) 0.0371(18) 0.0034(14) -0.0019(15) 0.0020(14)
C21 0.061(2) 0.0424(19) 0.0349(19) 0.0095(15) -0.0111(17) -0.0135(17)
C30 0.0452(19) 0.0280(14) 0.0296(16) 0.0029(12) 0.0011(14) -0.0007(13)
C31 0.0489(19) 0.0280(14) 0.0269(16) 0.0030(12) -0.0013(14) 0.0013(13)
C32 0.055(2) 0.0380(17) 0.0326(18) -0.0026(14) -0.0083(15) 0.0039(15)
C33 0.080(3) 0.0375(18) 0.0340(19) 0.0094(15) -0.0121(19) 0.0056(19)
C34 0.071(3) 0.0354(17) 0.043(2) 0.0099(15) -0.0029(19) -0.0057(18)
C35 0.055(2) 0.0315(16) 0.0403(19) 0.0050(14) 0.0060(16) 0.0016(15)

loop_
_atom_type_symbol
_atom_type_description
_atom_type_scat_dispersion_real
_atom_type_scat_dispersion_imag
_atom_type_scat_source
C C 0.0033 0.0016 'International Tables Vol C Tables 4.2.6.8 and 6.1.1.4'
H H 0.0000 0.0000 'International Tables Vol C Tables 4.2.6.8 and 6.1.1.4'
O O 0.0106 0.0060 'International Tables Vol C Tables 4.2.6.8 and 6.1.1.4'
S S 0.1246 0.1234 'International Tables Vol C Tables 4.2.6.8 and 6.1.1.4'
Mn Mn 0.3368 0.7283 'International Tables Vol C Tables 4.2.6.8 and 6.1.1.4'
Mo Mo -1.6832 0.6857 'International Tables Vol C Tables 4.2.6.8 and 6.1.1.4'

loop_
_geom_angle_atom_site_label_1
_geom_angle_atom_site_label_2
_geom_angle_atom_site_label_3
_geom_angle
_geom_angle_site_symmetry_1
_geom_angle_site_symmetry_3
_geom_angle_publ_flag
C20 Mo1 C21 78.95(15) . . ?
C20 Mo1 C4 86.18(15) . . ?
C21 Mo1 C4 89.44(16) . . ?
C20 Mo1 C3 83.62(15) . . ?
C21 Mo1 C3 124.02(15) . . ?
C4 Mo1 C3 36.31(15) . . ?
C20 Mo1 C5 119.54(16) . . ?
C21 Mo1 C5 83.94(17) . . ?
C4 Mo1 C5 35.86(16) . . ?
C3 Mo1 C5 60.01(17) . . ?
C20 Mo1 C2 115.83(16) . . ?
C21 Mo1 C2 142.01(17) . . ?
C4 Mo1 C2 59.01(15) . . ?
C3 Mo1 C2 35.91(15) . . ?
C5 Mo1 C2 58.15(16) . . ?
C20 Mo1 C1 141.52(15) . . ?
C21 Mo1 C1 112.57(17) . . ?
C4 Mo1 C1 58.53(16) . . ?
C3 Mo1 C1 59.14(16) . . ?
C5 Mo1 C1 34.56(16) . . ?
C2 Mo1 C1 34.49(16) . . ?
C20 Mo1 S1 82.94(11) . . ?
C21 Mo1 S1 131.01(12) . . ?
C4 Mo1 S1 134.34(12) . . ?
C3 Mo1 S1 98.28(11) . . ?
C5 Mo1 S1 143.42(12) . . ?
C2 Mo1 S1 86.69(11) . . ?
C1 Mo1 S1 109.87(12) . . ?
C20 Mo1 S2 130.15(10) . . ?
C21 Mo1 S2 82.98(11) . . ?
C4 Mo1 S2 139.85(12) . . ?
C3 Mo1 S2 142.79(11) . . ?
C5 Mo1 S2 104.00(12) . . ?
C2 Mo1 S2 106.92(12) . . ?
C1 Mo1 S2 88.29(12) . . ?
S1 Mo1 S2 74.90(3) . . ?
C20 Mo1 Mn1 77.20(10) . . ?
C21 Mo1 Mn1 77.91(12) . . ?
C4 Mo1 Mn1 160.70(11) . . ?
C3 Mo1 Mn1 147.43(11) . . ?
C5 Mo1 Mn1 152.46(12) . . ?
C2 Mo1 Mn1 137.73(11) . . ?
C1 Mo1 Mn1 139.99(11) . . ?
S1 Mo1 Mn1 53.71(2) . . ?
S2 Mo1 Mn1 53.61(2) . . ?
C12 Mn1 C10 92.78(19) . . ?
C12 Mn1 C11 92.2(2) . . ?
C10 Mn1 C11 86.93(16) . . ?
C12 Mn1 S1 97.18(14) . . ?
C10 Mn1 S1 95.78(11) . . ?
C11 Mn1 S1 170.07(14) . . ?
C12 Mn1 S2 99.82(15) . . ?
C10 Mn1 S2 167.17(12) . . ?
C11 Mn1 S2 94.90(13) . . ?
S1 Mn1 S2 80.38(3) . . ?
C12 Mn1 Mo1 148.31(13) . . ?
C10 Mn1 Mo1 108.59(12) . . ?
C11 Mn1 Mo1 111.54(14) . . ?
S1 Mn1 Mo1 58.54(2) . . ?
S2 Mn1 Mo1 58.95(2) . . ?
C30 S1 Mn1 101.40(11) . . ?
C30 S1 Mo1 99.11(11) . . ?
Mn1 S1 Mo1 67.75(3) . . ?
C31 S2 Mn1 101.33(12) . . ?
C31 S2 Mo1 98.86(11) . . ?
Mn1 S2 Mo1 67.43(3) . . ?
C5 C1 C2 108.4(4) . . ?
C5 C1 Mo1 70.3(2) . . ?
C2 C1 Mo1 71.7(2) . . ?
C1 C2 C3 108.8(4) . . ?
C1 C2 Mo1 73.8(2) . . ?
C3 C2 Mo1 69.7(2) . . ?
C4 C3 C2 106.1(4) . . ?
C4 C3 Mo1 71.6(2) . . ?
C2 C3 Mo1 74.4(2) . . ?
C5 C4 C3 108.4(4) . . ?
C5 C4 Mo1 73.4(2) . . ?
C3 C4 Mo1 72.1(2) . . ?
C1 C5 C4 108.3(4) . . ?
C1 C5 Mo1 75.1(2) . . ?
C4 C5 Mo1 70.7(2) . . ?
O10 C10 Mn1 177.0(3) . . ?
O11 C11 Mn1 177.7(4) . . ?
O12 C12 Mn1 179.5(6) . . ?
O20 C20 Mo1 173.7(3) . . ?
O21 C21 Mo1 173.9(3) . . ?
C31 C30 C35 121.5(3) . . ?
C31 C30 S1 118.9(2) . . ?
C35 C30 S1 119.6(3) . . ?
C30 C31 C32 121.7(3) . . ?
C30 C31 S2 118.4(2) . . ?
C32 C31 S2 119.9(3) . . ?
O32 C32 C33 121.8(3) . . ?
O32 C32 C31 121.8(3) . . ?
C33 C32 C31 116.4(3) . . ?
C34 C33 C32 121.7(4) . . ?
C33 C34 C35 122.4(3) . . ?
O35 C35 C30 122.5(3) . . ?
O35 C35 C34 121.3(3) . . ?
C30 C35 C34 116.2(3) . . ?

loop_
_geom_bond_atom_site_label_1
_geom_bond_atom_site_label_2
_geom_bond_distance
_geom_bond_site_symmetry_2
_geom_bond_publ_flag
Mo1 C20 1.990(4) . ?
Mo1 C21 2.003(3) . ?
Mo1 C4 2.267(4) . ?
Mo1 C3 2.273(4) . ?
Mo1 C5 2.302(4) . ?
Mo1 C2 2.335(4) . ?
Mo1 C1 2.362(4) . ?
Mo1 S1 2.4931(9) . ?
Mo1 S2 2.5096(9) . ?
Mo1 Mn1 2.7050(6) . ?
Mn1 C12 1.785(4) . ?
Mn1 C10 1.796(4) . ?
Mn1 C11 1.799(4) . ?
Mn1 S1 2.3557(9) . ?
Mn1 S2 2.3582(11) . ?
S1 C30 1.776(3) . ?
S2 C31 1.781(3) . ?
O10 C10 1.142(4) . ?
O11 C11 1.142(4) . ?
O12 C12 1.140(5) . ?
O20 C20 1.138(4) . ?
O21 C21 1.139(4) . ?
O32 C32 1.221(4) . ?
O35 C35 1.218(5) . ?
C1 C5 1.387(6) . ?
C1 C2 1.393(7) . ?
C2 C3 1.422(6) . ?
C3 C4 1.415(6) . ?
C4 C5 1.407(6) . ?
C30 C31 1.338(5) . ?
C30 C35 1.474(4) . ?
C31 C32 1.474(5) . ?
C32 C33 1.474(5) . ?
C33 C34 1.316(6) . ?
C34 C35 1.476(5) . ?
